data_7124308
loop_
_publ_author_name
'Bhabak, Krishna Pada'
'Bhattacherjee, Debojit'
'Sufian, Abu'
'Mahato, Sulendar K.'
'Begum, Samiyara'
'Banerjee, Kaustav'
'De, Sharmistha'
'Srivastava, Hemant Kumar'

_publ_section_title
;
 Trisulfides over Disulfides: Highly Selective Synthetic Strategies,
 Anti-proliferative Activities and Sustained H2S Release Profiles
;
_journal_name_full 'Chemical Communications'
_journal_paper_doi 10.1039/C9CC05562B
_journal_year 2019
_chemical_formula_moiety 'C14 H12 N2 O4 S'
_chemical_formula_sum 'C14 H12 N2 O4 S'
_chemical_formula_weight 304.32
_chemical_name_systematic 'Compound 7m'
_space_group_crystal_system monoclinic
_space_group_IT_number 15
_space_group_name_Hall '-C 2yc'
_space_group_name_H-M_alt 'C 1 2/c 1'
_symmetry_space_group_name_Hall '-C 2yc'
_symmetry_space_group_name_H-M 'C 1 2/c 1'
_atom_sites_solution_hydrogens geom
_atom_sites_solution_primary direct
_atom_sites_solution_secondary difmap
_audit_creation_method SHELXL-2016/4
_audit_update_record
;
2019-03-26 deposited with the CCDC.    2019-10-15 downloaded from the CCDC.
;
_cell_angle_alpha 90
_cell_angle_beta 90.629(5)
_cell_angle_gamma 90
_cell_formula_units_Z 4
_cell_length_a 7.5711(4)
_cell_length_b 14.0965(8)
_cell_length_c 13.1401(7)
_cell_measurement_reflns_used 1298
_cell_measurement_temperature 293(2)
_cell_measurement_theta_max 28.8
_cell_measurement_theta_min 2.9
_cell_volume 1402.31(13)
_computing_cell_refinement 'CrysAlisPro, Agilent Technologies'
_computing_data_collection 'CrysAlisPro, Agilent Technologies'
_computing_data_reduction 'CrysAlisPro, Agilent Technologies'
_computing_molecular_graphics 'Bruker SHELXTL'
_computing_publication_material 'Bruker SHELXTL'
_computing_structure_refinement 'SHELXL-2016/4 (Sheldrick, 2016)'
_computing_structure_solution 'SHELXT 2018/2 (Sheldrick, 2018)'
_diffrn_ambient_temperature 293(2)
_diffrn_measured_fraction_theta_full 0.999
_diffrn_measured_fraction_theta_max 0.862
_diffrn_measurement_device_type 'CCD area detector'
_diffrn_measurement_method 'phi and omega scans'
_diffrn_radiation_type MoK\a
_diffrn_radiation_wavelength 0.71073
_diffrn_reflns_av_R_equivalents 0.0147
_diffrn_reflns_av_unetI/netI 0.0272
_diffrn_reflns_Laue_measured_fraction_full 0.999
_diffrn_reflns_Laue_measured_fraction_max 0.862
_diffrn_reflns_limit_h_max 10
_diffrn_reflns_limit_h_min -7
_diffrn_reflns_limit_k_max 8
_diffrn_reflns_limit_k_min -18
_diffrn_reflns_limit_l_max 17
_diffrn_reflns_limit_l_min -16
_diffrn_reflns_number 2814
_diffrn_reflns_point_group_measured_fraction_full 0.999
_diffrn_reflns_point_group_measured_fraction_max 0.862
_diffrn_reflns_theta_full 25.242
_diffrn_reflns_theta_max 28.819
_diffrn_reflns_theta_min 2.890
_exptl_absorpt_coefficient_mu 0.248
_exptl_absorpt_correction_T_max 28.8
_exptl_absorpt_correction_T_min 2.9
_exptl_absorpt_correction_type empirical
_exptl_absorpt_process_details SADABS
_exptl_crystal_colour colourless
_exptl_crystal_density_diffrn 1.441
_exptl_crystal_density_method 'Not measured'
_exptl_crystal_description Rectangular
_exptl_crystal_F_000 632
_exptl_crystal_recrystallization_method 'Re-crystallisation from solvent: Dichloromethane'
_exptl_crystal_size_max 0.110
_exptl_crystal_size_mid 0.090
_exptl_crystal_size_min 0.060
_refine_diff_density_max 0.279
_refine_diff_density_min -0.203
_refine_diff_density_rms 0.039
_refine_ls_extinction_method none
_refine_ls_goodness_of_fit_ref 1.072
_refine_ls_hydrogen_treatment constr
_refine_ls_matrix_type full
_refine_ls_number_parameters 96
_refine_ls_number_reflns 1577
_refine_ls_number_restraints 0
_refine_ls_restrained_S_all 1.072
_refine_ls_R_factor_all 0.0509
_refine_ls_R_factor_gt 0.0414
_refine_ls_shift/su_max 0.000
_refine_ls_shift/su_mean 0.000
_refine_ls_structure_factor_coef Fsqd
_refine_ls_weighting_details 'w=1/[\s^2^(Fo^2^)+(0.0379P)^2^+1.0518P] where P=(Fo^2^+2Fc^2^)/3'
_refine_ls_weighting_scheme calc
_refine_ls_wR_factor_gt 0.1022
_refine_ls_wR_factor_ref 0.1092
_reflns_Friedel_coverage 0.000
_reflns_number_gt 1298
_reflns_number_total 1577
_reflns_threshold_expression 'I > 2\s(I)'
_cod_data_source_file c9cc05562b2.cif
_cod_data_source_block shelx
_cod_depositor_comments
;
The following automatic conversions were performed:

'_exptl_absorpt_correction_type' value 'Empirical' changed to
'empirical' according to
/home/data/users/saulius/crontab/automatic-downloads/rss-feeds/RSC/lib/dictionaries/cif_core.dic
dictionary named 'cif_core.dic' version 2.4.2 from 2011-04-26.

Automatic conversion script
Id: cif_fix_values 4973 2017-02-22 13:04:09Z antanas 
;
_cod_database_code 7124308
_shelx_shelxl_version_number 2016/4
_shelx_space_group_comment
;
The symmetry employed for this shelxl refinement is uniquely defined
by the following loop, which should always be used as a source of
symmetry information in preference to the above space-group names.
They are only intended as comments.
;
_shelx_estimated_absorpt_t_min 0.973
_shelx_estimated_absorpt_t_max 0.985

loop_
_space_group_symop_operation_xyz
'x, y, z'
'-x, y, -z+1/2'
'x+1/2, y+1/2, z'
'-x+1/2, y+1/2, -z+1/2'
'-x, -y, -z'
'x, -y, z-1/2'
'-x+1/2, -y+1/2, -z'
'x+1/2, -y+1/2, z-1/2'

loop_
_atom_site_label
_atom_site_type_symbol
_atom_site_fract_x
_atom_site_fract_y
_atom_site_fract_z
_atom_site_U_iso_or_equiv
_atom_site_adp_type
_atom_site_occupancy
_atom_site_site_symmetry_order
_atom_site_calc_flag
_atom_site_refinement_flags_posn
_atom_site_refinement_flags_adp
_atom_site_refinement_flags_occupancy
S1 S 0.000000 0.55467(5) 0.250000 0.0496(2) Uani 1 2 d S T P
O2 O 0.2148(2) 0.48906(11) 0.44236(14) 0.0742(5) Uani 1 1 d . . .
N1 N 0.3453(2) 0.52359(12) 0.40237(13) 0.0523(4) Uani 1 1 d . . .
C1 C 0.1986(2) 0.67914(12) 0.36932(12) 0.0339(4) Uani 1 1 d . . .
C2 C 0.3521(2) 0.62702(12) 0.38805(12) 0.0361(4) Uani 1 1 d . . .
O1 O 0.4724(3) 0.47716(13) 0.37694(16) 0.0906(6) Uani 1 1 d . . .
C7 C 0.0165(2) 0.63659(14) 0.35554(14) 0.0433(4) Uani 1 1 d . . .
H7A H -0.067994 0.687455 0.345033 0.052 Uiso 1 1 calc R U .
H7B H -0.015200 0.603671 0.417533 0.052 Uiso 1 1 calc R U .
C6 C 0.2205(3) 0.77669(13) 0.36021(13) 0.0462(5) Uani 1 1 d . . .
H6 H 0.122512 0.814575 0.346609 0.055 Uiso 1 1 calc R U .
C3 C 0.5177(2) 0.66819(15) 0.39699(15) 0.0496(5) Uani 1 1 d . . .
H3 H 0.617231 0.630761 0.408143 0.060 Uiso 1 1 calc R U .
C5 C 0.3854(3) 0.81880(15) 0.37096(15) 0.0587(6) Uani 1 1 d . . .
H5 H 0.395701 0.884356 0.365728 0.070 Uiso 1 1 calc R U .
C4 C 0.5331(3) 0.76509(17) 0.38917(16) 0.0578(6) Uani 1 1 d . . .
H4 H 0.643010 0.793957 0.396199 0.069 Uiso 1 1 calc R U .

loop_
_atom_site_aniso_label
_atom_site_aniso_U_11
_atom_site_aniso_U_22
_atom_site_aniso_U_33
_atom_site_aniso_U_23
_atom_site_aniso_U_13
_atom_site_aniso_U_12
S1 0.0508(4) 0.0387(4) 0.0588(4) 0.000 -0.0212(3) 0.000
O2 0.0682(11) 0.0508(9) 0.1032(13) 0.0297(9) -0.0211(9) -0.0153(8)
N1 0.0548(10) 0.0408(9) 0.0608(10) 0.0031(8) -0.0205(8) 0.0082(8)
C1 0.0362(8) 0.0363(9) 0.0291(7) -0.0011(6) -0.0009(6) 0.0026(7)
C2 0.0361(9) 0.0349(9) 0.0372(8) 0.0011(7) -0.0035(7) 0.0008(7)
O1 0.0919(14) 0.0601(11) 0.1196(16) -0.0063(10) -0.0034(11) 0.0385(10)
C7 0.0327(9) 0.0522(11) 0.0449(9) 0.0017(8) -0.0048(7) 0.0052(8)
C6 0.0623(12) 0.0364(10) 0.0398(9) -0.0006(8) 0.0012(8) 0.0100(9)
C3 0.0356(10) 0.0618(13) 0.0514(11) -0.0018(10) -0.0021(8) -0.0016(9)
C5 0.0922(18) 0.0369(10) 0.0473(11) -0.0014(8) 0.0100(11) -0.0190(11)
C4 0.0549(12) 0.0641(14) 0.0546(12) -0.0036(10) 0.0073(10) -0.0241(11)

loop_
_atom_type_symbol
_atom_type_description
_atom_type_scat_dispersion_real
_atom_type_scat_dispersion_imag
_atom_type_scat_source
C C 0.0033 0.0016 'International Tables Vol C Tables 4.2.6.8 and 6.1.1.4'
H H 0.0000 0.0000 'International Tables Vol C Tables 4.2.6.8 and 6.1.1.4'
N N 0.0061 0.0033 'International Tables Vol C Tables 4.2.6.8 and 6.1.1.4'
O O 0.0106 0.0060 'International Tables Vol C Tables 4.2.6.8 and 6.1.1.4'
S S 0.1246 0.1234 'International Tables Vol C Tables 4.2.6.8 and 6.1.1.4'

loop_
_geom_angle_atom_site_label_1
_geom_angle_atom_site_label_2
_geom_angle_atom_site_label_3
_geom_angle
_geom_angle_site_symmetry_3
C7 S1 C7 100.61(13) 2
O1 N1 O2 123.33(19) .
O1 N1 C2 118.04(19) .
O2 N1 C2 118.58(17) .
C6 C1 C2 115.88(17) .
C6 C1 C7 119.42(17) .
C2 C1 C7 124.67(16) .
C3 C2 C1 123.09(17) .
C3 C2 N1 115.94(16) .
C1 C2 N1 120.96(15) .
C1 C7 S1 113.61(12) .
C5 C6 C1 121.47(19) .
C4 C3 C2 119.1(2) .
C4 C5 C6 120.87(19) .
C5 C4 C3 119.53(19) .

loop_
_geom_bond_atom_site_label_1
_geom_bond_atom_site_label_2
_geom_bond_distance
_geom_bond_site_symmetry_2
S1 C7 1.8079(19) .
S1 C7 1.8079(19) 2
O2 N1 1.225(2) .
N1 O1 1.214(2) .
N1 C2 1.471(2) .
C1 C6 1.390(2) .
C1 C2 1.394(2) .
C1 C7 1.513(2) .
C2 C3 1.386(2) .
C6 C5 1.388(3) .
C3 C4 1.375(3) .
C5 C4 1.369(3) .

loop_
_geom_torsion_atom_site_label_1
_geom_torsion_atom_site_label_2
_geom_torsion_atom_site_label_3
_geom_torsion_atom_site_label_4
_geom_torsion
_geom_torsion_site_symmetry_1
C6 C1 C2 C3 -0.2(2) .
C7 C1 C2 C3 177.83(16) .
C6 C1 C2 N1 178.07(16) .
C7 C1 C2 N1 -3.9(3) .
O1 N1 C2 C3 -31.6(3) .
O2 N1 C2 C3 145.94(18) .
O1 N1 C2 C1 149.99(19) .
O2 N1 C2 C1 -32.5(3) .
C6 C1 C7 S1 118.12(16) .
C2 C1 C7 S1 -59.9(2) .
C7 S1 C7 C1 -78.48(13) 2
C2 C1 C6 C5 -1.0(3) .
C7 C1 C6 C5 -179.18(16) .
C1 C2 C3 C4 1.3(3) .
N1 C2 C3 C4 -177.05(17) .
C1 C6 C5 C4 1.2(3) .
C6 C5 C4 C3 -0.1(3) .
C2 C3 C4 C5 -1.1(3) .
